data_7209251
loop_
_publ_author_name
'Sen, Rupam'
'Mal, Dasarath'
'Brand\~ao, Paula'
'Rogez, Guillaume'
'Lin, Zhi'

_publ_section_title
;
 Synthesis, characterization and observation of structural diversities in
 a series of transition metal based furan dicarboxylic acid systems
;
_journal_issue 11
_journal_name_full CrystEngComm
_journal_page_first 2113
_journal_paper_doi 10.1039/c3ce26306a
_journal_volume 15
_journal_year 2013
_chemical_formula_sum 'C18 H12 Co N2 O5'
_chemical_formula_weight 395.23
_chemical_name_systematic
;
?
;
_space_group_IT_number 56
_symmetry_space_group_name_Hall '-P 2ab 2ac'
_symmetry_space_group_name_H-M 'P c c n'
_atom_sites_solution_hydrogens geom
_atom_sites_solution_primary direct
_atom_sites_solution_secondary difmap
_audit_creation_method SHELXL-97
_cell_angle_alpha 90.00
_cell_angle_beta 90.00
_cell_angle_gamma 90.00
_cell_formula_units_Z 8
_cell_length_a 17.5123(17)
_cell_length_b 13.6834(15)
_cell_length_c 15.2911(14)
_cell_measurement_temperature 150(2)
_cell_volume 3664.2(6)
_computing_structure_refinement 'SHELXL-97 (Sheldrick, 1997)'
_diffrn_ambient_temperature 150(2)
_diffrn_measured_fraction_theta_full 0.997
_diffrn_measured_fraction_theta_max 0.997
_diffrn_radiation_monochromator graphite
_diffrn_radiation_source 'fine-focus sealed tube'
_diffrn_radiation_type MoK\a
_diffrn_radiation_wavelength 0.71073
_diffrn_reflns_av_R_equivalents 0.0356
_diffrn_reflns_av_sigmaI/netI 0.0375
_diffrn_reflns_limit_h_max 23
_diffrn_reflns_limit_h_min -22
_diffrn_reflns_limit_k_max 18
_diffrn_reflns_limit_k_min -13
_diffrn_reflns_limit_l_max 20
_diffrn_reflns_limit_l_min -14
_diffrn_reflns_number 19261
_diffrn_reflns_theta_full 29.12
_diffrn_reflns_theta_max 29.12
_diffrn_reflns_theta_min 1.89
_exptl_absorpt_coefficient_mu 0.966
_exptl_absorpt_correction_T_max 0.9716
_exptl_absorpt_correction_T_min 0.6985
_exptl_absorpt_correction_type multi-scan
_exptl_absorpt_process_details SADABS
_exptl_crystal_density_diffrn 1.433
_exptl_crystal_density_method 'not measured'
_exptl_crystal_F_000 1608
_exptl_crystal_size_max 0.40
_exptl_crystal_size_mid 0.08
_exptl_crystal_size_min 0.03
_refine_diff_density_max 1.250
_refine_diff_density_min -0.338
_refine_diff_density_rms 0.123
_refine_ls_extinction_method none
_refine_ls_goodness_of_fit_ref 1.130
_refine_ls_matrix_type full
_refine_ls_number_parameters 235
_refine_ls_number_reflns 4911
_refine_ls_number_restraints 0
_refine_ls_restrained_S_all 1.130
_refine_ls_R_factor_all 0.0963
_refine_ls_R_factor_gt 0.0645
_refine_ls_shift/su_max 0.049
_refine_ls_shift/su_mean 0.010
_refine_ls_structure_factor_coef Fsqd
_refine_ls_weighting_details 'calc w=1/[\s^2^(Fo^2^)+(0.1137P)^2^+4.5667P] where P=(Fo^2^+2Fc^2^)/3'
_refine_ls_weighting_scheme calc
_refine_ls_wR_factor_gt 0.2052
_refine_ls_wR_factor_ref 0.2272
_reflns_number_gt 3427
_reflns_number_total 4911
_reflns_threshold_expression >2sigma(I)
_cod_data_source_file c3ce26306a.txt
_cod_data_source_block rz96_no_w
_cod_original_sg_symbol_H-M pccn
_cod_database_code 7209251

loop_
_symmetry_equiv_pos_as_xyz
'x, y, z'
'-x+1/2, -y+1/2, z'
'-x, y+1/2, -z+1/2'
'x+1/2, -y, -z+1/2'
'-x, -y, -z'
'x-1/2, y-1/2, -z'
'x, -y-1/2, z-1/2'
'-x-1/2, y, z-1/2'

loop_
_atom_site_label
_atom_site_type_symbol
_atom_site_fract_x
_atom_site_fract_y
_atom_site_fract_z
_atom_site_U_iso_or_equiv
_atom_site_adp_type
_atom_site_occupancy
_atom_site_symmetry_multiplicity
_atom_site_calc_flag
_atom_site_refinement_flags
Co1 Co 0.44282(3) 0.47752(4) 0.11997(3) 0.0270(2) Uani 1 1 d .
O3 O 0.55799(15) 0.4867(2) 0.1428(2) 0.0372(7) Uani 1 1 d .
C2 C 0.6023(2) 0.5129(3) 0.0830(3) 0.0288(8) Uani 1 1 d .
C3 C 0.6832(2) 0.5293(3) 0.1022(3) 0.0328(9) Uani 1 1 d .
O4 O 0.70987(14) 0.5191(2) 0.18623(17) 0.0315(6) Uani 1 1 d .
C5 C 0.7870(2) 0.5350(3) 0.1822(3) 0.0358(9) Uani 1 1 d .
C6 C 0.8089(2) 0.5541(5) 0.0990(3) 0.0528(14) Uani 1 1 d .
H6 H 0.8591 0.5681 0.0793 0.063 Uiso 1 1 calc R
C7 C 0.7417(2) 0.5492(4) 0.0474(3) 0.0494(13) Uani 1 1 d .
H7 H 0.7384 0.5581 -0.0141 0.059 Uiso 1 1 calc R
O1 O 0.41605(18) 0.4716(3) -0.0059(2) 0.0507(9) Uani 1 1 d .
O2 O 0.40340(17) 0.4665(2) 0.2462(2) 0.0449(8) Uani 1 1 d .
O5 O 0.3003(2) 0.4781(2) 0.1639(2) 0.0475(8) Uani 1 1 d .
C11 C 0.3316(2) 0.4710(3) 0.2358(3) 0.0367(9) Uani 1 1 d .
N2 N 0.4305(2) 0.6333(3) 0.1200(2) 0.0376(8) Uani 1 1 d .
C13 C 0.4825(3) 0.6939(3) 0.1556(3) 0.0440(10) Uani 1 1 d .
H13 H 0.5269 0.6662 0.1812 0.053 Uiso 1 1 calc R
C14 C 0.4745(3) 0.7944(3) 0.1567(3) 0.0469(11) Uani 1 1 d .
H14 H 0.5130 0.8340 0.1824 0.056 Uiso 1 1 calc R
C15 C 0.4103(3) 0.8371(3) 0.1203(3) 0.0426(10) Uani 1 1 d .
C16 C 0.3561(3) 0.7750(3) 0.0840(4) 0.0584(15) Uani 1 1 d .
H16 H 0.3108 0.8009 0.0588 0.070 Uiso 1 1 calc R
C17 C 0.3686(3) 0.6749(3) 0.0849(4) 0.0512(13) Uani 1 1 d .
H17 H 0.3312 0.6337 0.0592 0.061 Uiso 1 1 calc R
C18 C 0.3982(3) 0.9436(3) 0.1183(3) 0.0477(11) Uani 1 1 d .
H18 H 0.3474 0.9678 0.1165 0.057 Uiso 1 1 calc R
C19 C 0.4550(3) 1.0065(3) 0.1191(3) 0.0443(11) Uani 1 1 d .
H19 H 0.5052 0.9801 0.1211 0.053 Uiso 1 1 calc R
C20 C 0.4486(3) 1.1135(3) 0.1171(3) 0.0400(10) Uani 1 1 d .
C21 C 0.5140(3) 1.1697(4) 0.1052(4) 0.0647(16) Uani 1 1 d .
H21 H 0.5619 1.1384 0.0970 0.078 Uiso 1 1 calc R
C22 C 0.3814(3) 1.1649(4) 0.1272(4) 0.0545(14) Uani 1 1 d .
H22 H 0.3345 1.1307 0.1340 0.065 Uiso 1 1 calc R
N1 N 0.4452(2) 0.3192(3) 0.1159(2) 0.0408(9) Uani 1 1 d .
C24 C 0.5100(3) 0.2693(4) 0.1051(4) 0.0583(14) Uani 1 1 d .
H24 H 0.5559 0.3051 0.0968 0.070 Uiso 1 1 calc R
C25 C 0.3821(3) 0.2656(4) 0.1274(4) 0.0589(15) Uani 1 1 d .
H25 H 0.3351 0.2988 0.1361 0.071 Uiso 1 1 calc R

loop_
_atom_site_aniso_label
_atom_site_aniso_U_11
_atom_site_aniso_U_22
_atom_site_aniso_U_33
_atom_site_aniso_U_23
_atom_site_aniso_U_13
_atom_site_aniso_U_12
Co1 0.0294(3) 0.0245(3) 0.0271(3) 0.0012(2) -0.00039(19) -0.0013(2)
O3 0.0257(13) 0.0416(17) 0.0444(16) 0.0058(14) 0.0026(11) -0.0041(12)
C2 0.0233(16) 0.0293(18) 0.034(2) -0.0036(16) -0.0024(15) 0.0002(15)
C3 0.0272(18) 0.044(2) 0.0273(18) 0.0023(17) -0.0047(14) -0.0035(17)
O4 0.0252(12) 0.0423(16) 0.0270(13) 0.0018(12) -0.0038(10) -0.0039(12)
C5 0.0248(17) 0.047(2) 0.036(2) -0.0019(19) -0.0053(16) -0.0015(17)
C6 0.0258(19) 0.094(4) 0.039(2) 0.008(3) -0.0031(17) -0.009(2)
C7 0.0298(19) 0.088(4) 0.030(2) 0.009(2) -0.0019(16) -0.013(2)
O1 0.0370(16) 0.078(3) 0.0367(17) -0.0030(17) -0.0115(13) -0.0053(17)
O2 0.0332(15) 0.0500(18) 0.0514(18) 0.0028(16) 0.0181(14) 0.0023(13)
O5 0.059(2) 0.054(2) 0.0296(15) 0.0011(14) 0.0081(15) 0.0002(16)
C11 0.039(2) 0.032(2) 0.039(2) 0.0003(18) 0.0141(18) 0.0004(18)
N2 0.0388(18) 0.0255(16) 0.049(2) 0.0030(15) -0.0004(15) -0.0003(14)
C13 0.048(2) 0.032(2) 0.052(3) 0.001(2) -0.014(2) 0.001(2)
C14 0.055(3) 0.028(2) 0.057(3) -0.005(2) -0.015(2) -0.002(2)
C15 0.045(2) 0.0255(19) 0.057(3) 0.0039(19) 0.001(2) 0.0000(18)
C16 0.039(2) 0.028(2) 0.109(5) 0.009(3) -0.017(3) 0.0018(18)
C17 0.037(2) 0.027(2) 0.089(4) 0.001(2) -0.012(2) -0.0026(18)
C18 0.045(2) 0.032(2) 0.066(3) 0.000(2) -0.006(2) 0.004(2)
C19 0.045(2) 0.028(2) 0.060(3) -0.003(2) -0.001(2) 0.0062(18)
C20 0.045(2) 0.0270(19) 0.048(2) -0.0010(18) -0.0016(19) 0.0017(18)
C21 0.049(3) 0.032(2) 0.112(5) -0.005(3) 0.023(3) 0.003(2)
C22 0.041(2) 0.031(2) 0.092(4) -0.003(2) -0.006(2) -0.001(2)
N1 0.049(2) 0.0272(17) 0.047(2) -0.0029(16) 0.0009(17) -0.0014(16)
C24 0.051(3) 0.029(2) 0.095(4) -0.003(3) 0.023(3) -0.003(2)
C25 0.041(3) 0.032(2) 0.104(5) -0.009(3) -0.009(3) 0.003(2)

loop_
_atom_type_symbol
_atom_type_description
_atom_type_scat_dispersion_real
_atom_type_scat_dispersion_imag
_atom_type_scat_source
C C 0.0033 0.0016 'International Tables Vol C Tables 4.2.6.8 and 6.1.1.4'
H H 0.0000 0.0000 'International Tables Vol C Tables 4.2.6.8 and 6.1.1.4'
N N 0.0061 0.0033 'International Tables Vol C Tables 4.2.6.8 and 6.1.1.4'
O O 0.0106 0.0060 'International Tables Vol C Tables 4.2.6.8 and 6.1.1.4'
Co Co 0.3494 0.9721 'International Tables Vol C Tables 4.2.6.8 and 6.1.1.4'

loop_
_geom_angle_atom_site_label_1
_geom_angle_atom_site_label_2
_geom_angle_atom_site_label_3
_geom_angle
_geom_angle_site_symmetry_1
_geom_angle_site_symmetry_3
O1 Co1 O3 113.59(14) . .
O1 Co1 O2 146.01(14) . .
O3 Co1 O2 100.09(13) . .
O1 Co1 N2 90.97(15) . .
O3 Co1 N2 92.19(13) . .
O2 Co1 N2 92.21(13) . .
O1 Co1 N1 86.35(15) . .
O3 Co1 N1 92.71(13) . .
O2 Co1 N1 87.71(13) . .
N2 Co1 N1 175.04(14) . .
C2 O3 Co1 120.2(3) . .
O1 C2 O3 125.7(4) 5_665 .
O1 C2 C3 114.6(3) 5_665 .
O3 C2 C3 119.8(4) . .
C7 C3 O4 110.1(3) . .
C7 C3 C2 129.7(4) . .
O4 C3 C2 120.1(3) . .
C5 O4 C3 106.1(3) . .
C6 C5 O4 110.6(3) . .
C6 C5 C11 131.1(4) . 4_565
O4 C5 C11 118.3(4) . 4_565
C5 C6 C7 106.2(4) . .
C5 C6 H6 126.9 . .
C7 C6 H6 126.9 . .
C3 C7 C6 107.0(4) . .
C3 C7 H7 126.5 . .
C6 C7 H7 126.5 . .
C2 O1 Co1 167.8(3) 5_665 .
C11 O2 Co1 102.2(3) . .
O5 C11 O2 123.8(4) . .
O5 C11 C5 121.7(4) . 4_465
O2 C11 C5 114.5(4) . 4_465
C17 N2 C13 116.6(4) . .
C17 N2 Co1 120.4(3) . .
C13 N2 Co1 123.0(3) . .
N2 C13 C14 123.3(4) . .
N2 C13 H13 118.3 . .
C14 C13 H13 118.3 . .
C13 C14 C15 119.8(4) . .
C13 C14 H14 120.1 . .
C15 C14 H14 120.1 . .
C14 C15 C16 117.2(4) . .
C14 C15 C18 122.9(4) . .
C16 C15 C18 119.9(4) . .
C17 C16 C15 119.5(4) . .
C17 C16 H16 120.3 . .
C15 C16 H16 120.3 . .
N2 C17 C16 123.6(4) . .
N2 C17 H17 118.2 . .
C16 C17 H17 118.2 . .
C19 C18 C15 122.6(5) . .
C19 C18 H18 118.7 . .
C15 C18 H18 118.7 . .
C18 C19 C20 126.5(5) . .
C18 C19 H19 116.8 . .
C20 C19 H19 116.8 . .
C22 C20 C21 115.8(4) . .
C22 C20 C19 124.8(4) . .
C21 C20 C19 119.4(4) . .
C24 C21 C20 120.7(5) 1_565 .
C24 C21 H21 119.6 1_565 .
C20 C21 H21 119.6 . .
C25 C22 C20 120.2(5) 1_565 .
C25 C22 H22 119.9 1_565 .
C20 C22 H22 119.9 . .
C24 N1 C25 116.0(4) . .
C24 N1 Co1 122.1(3) . .
C25 N1 Co1 121.9(3) . .
N1 C24 C21 123.6(5) . 1_545
N1 C24 H24 118.2 . .
C21 C24 H24 118.2 1_545 .
N1 C25 C22 123.8(5) . 1_545
N1 C25 H25 118.1 . .
C22 C25 H25 118.1 1_545 .

loop_
_geom_bond_atom_site_label_1
_geom_bond_atom_site_label_2
_geom_bond_distance
_geom_bond_site_symmetry_2
Co1 O1 1.982(3) .
Co1 O3 2.051(3) .
Co1 O2 2.055(3) .
Co1 N2 2.143(4) .
Co1 N1 2.167(4) .
O3 C2 1.252(5) .
C2 O1 1.240(5) 5_665
C2 C3 1.465(5) .
C3 C7 1.351(6) .
C3 O4 1.373(4) .
O4 C5 1.369(4) .
C5 C6 1.354(6) .
C5 C11 1.480(5) 4_565
C6 C7 1.419(6) .
C6 H6 0.9500 .
C7 H7 0.9500 .
O1 C2 1.240(5) 5_665
O2 C11 1.270(5) .
O5 C11 1.232(5) .
C11 C5 1.480(5) 4_465
N2 C17 1.337(6) .
N2 C13 1.346(6) .
C13 C14 1.382(6) .
C13 H13 0.9500 .
C14 C15 1.385(6) .
C14 H14 0.9500 .
C15 C16 1.389(7) .
C15 C18 1.472(6) .
C16 C17 1.387(6) .
C16 H16 0.9500 .
C17 H17 0.9500 .
C18 C19 1.316(7) .
C18 H18 0.9500 .
C19 C20 1.468(6) .
C19 H19 0.9500 .
C20 C22 1.380(6) .
C20 C21 1.391(7) .
C21 C24 1.365(7) 1_565
C21 H21 0.9500 .
C22 C25 1.378(7) 1_565
C22 H22 0.9500 .
N1 C24 1.336(6) .
N1 C25 1.338(6) .
C24 C21 1.365(7) 1_545
C24 H24 0.9500 .
C25 C22 1.378(7) 1_545
C25 H25 0.9500 .
